data_1546811
loop_
_publ_author_name
'Sinha, Indranil'
'Lee, Yuseop'
'Bae, Choongman'
'Tussupbayev, Samat'
'Lee, Yujin'
'Seo, Min-Seob'
'Kim, Jin'
'Baik, Mu-Hyun'
'Lee, Yunho'
'Kim, Hyunwoo'

_publ_section_title
;
 Computer-aided rational design of Fe( <scp>iii</scp> )-catalysts for the
 selective formation of cyclic carbonates from CO <sub>2</sub> and
 internal epoxides
;
_journal_issue 19
_journal_name_full 'Catalysis Science &amp; Technology'
_journal_page_first 4375
_journal_page_last 4387
_journal_paper_doi 10.1039/C7CY01435J
_journal_volume 7
_journal_year 2017
_chemical_formula_moiety 'C48 H44 Fe2 N2 O8'
_chemical_formula_sum 'C48 H44 Fe2 N2 O8'
_chemical_formula_weight 888.55
_chemical_name_systematic
;
 ?
;
_space_group_crystal_system triclinic
_space_group_IT_number 2
_space_group_name_Hall '-P 1'
_space_group_name_H-M_alt 'P -1'
_symmetry_space_group_name_Hall '-P 1'
_symmetry_space_group_name_H-M 'P -1'
_atom_sites_solution_hydrogens mixed
_audit_creation_method SHELXL-2013
_audit_update_record
;
2017-05-11 deposited with the CCDC.
2017-08-24 downloaded from the CCDC.
;
_cell_angle_alpha 74.2212(19)
_cell_angle_beta 75.854(2)
_cell_angle_gamma 70.4236(19)
_cell_formula_units_Z 2
_cell_length_a 10.0781(4)
_cell_length_b 12.2736(5)
_cell_length_c 18.5840(8)
_cell_measurement_reflns_used 134289
_cell_measurement_temperature 120(2)
_cell_measurement_theta_max 35.754
_cell_measurement_theta_min 2.176
_cell_volume 2054.25(15)
_computing_cell_refinement 'Bruker SMART'
_computing_data_collection 'Bruker SMART'
_computing_data_reduction 'Bruker SAINT'
_computing_molecular_graphics 'Bruker SHELXTL'
_computing_publication_material 'Bruker SHELXTL'
_computing_structure_refinement 'SHELXL-2013 (Sheldrick, 2013)'
_computing_structure_solution 'SHELXS-2013 (Sheldrick, 2013)'
_diffrn_ambient_temperature 120(2)
_diffrn_measured_fraction_theta_full 0.999
_diffrn_measured_fraction_theta_max 0.981
_diffrn_measurement_device_type 'CCD area detector'
_diffrn_measurement_method 'phi and omega scans'
_diffrn_radiation_type MoK\a
_diffrn_radiation_wavelength 0.71073
_diffrn_reflns_av_R_equivalents 0.0672
_diffrn_reflns_av_unetI/netI 0.0518
_diffrn_reflns_Laue_measured_fraction_full 0.999
_diffrn_reflns_Laue_measured_fraction_max 0.981
_diffrn_reflns_limit_h_max 16
_diffrn_reflns_limit_h_min -16
_diffrn_reflns_limit_k_max 20
_diffrn_reflns_limit_k_min -20
_diffrn_reflns_limit_l_max 30
_diffrn_reflns_limit_l_min -30
_diffrn_reflns_number 134289
_diffrn_reflns_point_group_measured_fraction_full 0.999
_diffrn_reflns_point_group_measured_fraction_max 0.981
_diffrn_reflns_theta_full 25.242
_diffrn_reflns_theta_max 35.754
_diffrn_reflns_theta_min 2.176
_diffrn_source 'fine-focus sealed tube'
_exptl_absorpt_coefficient_mu 0.765
_exptl_absorpt_correction_type multi-scan
_exptl_absorpt_process_details SADABS
_exptl_crystal_colour brown
_exptl_crystal_density_diffrn 1.437
_exptl_crystal_density_meas ?
_exptl_crystal_density_method 'not measured'
_exptl_crystal_description platy
_exptl_crystal_F_000 924
_exptl_crystal_size_max 0.300
_exptl_crystal_size_mid 0.200
_exptl_crystal_size_min 0.100
_exptl_transmission_factor_max 0.747
_exptl_transmission_factor_min 0.689
_refine_diff_density_max 0.942
_refine_diff_density_min -0.967
_refine_diff_density_rms 0.089
_refine_ls_extinction_method none
_refine_ls_goodness_of_fit_ref 1.074
_refine_ls_hydrogen_treatment mixed
_refine_ls_matrix_type full
_refine_ls_number_parameters 545
_refine_ls_number_reflns 18791
_refine_ls_number_restraints 0
_refine_ls_restrained_S_all 1.074
_refine_ls_R_factor_all 0.0814
_refine_ls_R_factor_gt 0.0479
_refine_ls_shift/su_max 0.001
_refine_ls_shift/su_mean 0.000
_refine_ls_structure_factor_coef Fsqd
_refine_ls_weighting_details 'w=1/[\s^2^(Fo^2^)+(0.0569P)^2^+0.5550P] where P=(Fo^2^+2Fc^2^)/3'
_refine_ls_weighting_scheme calc
_refine_ls_wR_factor_gt 0.1149
_refine_ls_wR_factor_ref 0.1295
_reflns_Friedel_coverage 0.000
_reflns_number_gt 12638
_reflns_number_total 18791
_reflns_threshold_expression 'I > 2\s(I)'
_cod_data_source_file c7cy01435j2.cif
_cod_data_source_block 0179A-1
_cod_depositor_comments
;
The following automatic conversions were performed:

'_exptl_crystal_density_meas' value 'not measured' was changed to '?'
- the value is perceived as not measured.

Automatic conversion script
Id: cif_fix_values 4973 2017-02-22 13:04:09Z antanas 
;
_cod_database_code 1546811
_shelx_space_group_comment
;
The symmetry employed for this shelxl refinement is uniquely defined
by the following loop, which should always be used as a source of
symmetry information in preference to the above space-group names.
They are only intended as comments.
;
_shelx_estimated_absorpt_t_min 0.803
_shelx_estimated_absorpt_t_max 0.927
_shelxl_version_number 2013-4

loop_
_space_group_symop_operation_xyz
'x, y, z'
'-x, -y, -z'

loop_
_atom_site_label
_atom_site_type_symbol
_atom_site_fract_x
_atom_site_fract_y
_atom_site_fract_z
_atom_site_U_iso_or_equiv
_atom_site_adp_type
_atom_site_occupancy
_atom_site_site_symmetry_order
_atom_site_calc_flag
_atom_site_refinement_flags_posn
_atom_site_refinement_flags_adp
Fe1 Fe 0.48585(2) 0.96539(2) 0.09047(2) 0.01791(5) Uani 1 1 d . .
N1 N 0.44304(14) 0.81287(11) 0.15890(7) 0.0197(2) Uani 1 1 d . .
O1 O 0.44522(12) 1.02887(10) 0.17926(6) 0.0213(2) Uani 1 1 d . .
O2 O 0.48243(12) 0.90243(9) -0.00191(6) 0.0200(2) Uani 1 1 d . .
O3 O 0.68253(12) 0.88146(10) 0.09313(6) 0.0237(2) Uani 1 1 d . .
O4 O 0.25426(13) 1.04278(11) 0.09238(7) 0.0257(2) Uani 1 1 d . .
C1 C 0.37522(17) 0.80413(14) 0.22771(9) 0.0214(3) Uani 1 1 d . .
H1A H 0.3621 0.7293 0.2537 0.026 Uiso 1 1 calc R U
C2 C 0.31745(16) 0.89950(14) 0.26849(8) 0.0209(3) Uani 1 1 d . .
C3 C 0.22493(18) 0.88062(15) 0.33829(9) 0.0259(3) Uani 1 1 d . .
H3A H 0.1996 0.8087 0.3551 0.031 Uiso 1 1 calc R U
C4 C 0.17078(19) 0.96462(17) 0.38240(10) 0.0295(3) Uani 1 1 d . .
H4A H 0.1068 0.9518 0.4286 0.035 Uiso 1 1 calc R U
C5 C 0.21109(19) 1.06895(16) 0.35839(10) 0.0290(3) Uani 1 1 d . .
H5A H 0.1750 1.1267 0.3889 0.035 Uiso 1 1 calc R U
C6 C 0.30277(18) 1.08922(14) 0.29077(9) 0.0242(3) Uani 1 1 d . .
H6A H 0.3294 1.1605 0.2758 0.029 Uiso 1 1 calc R U
C7 C 0.35737(16) 1.00617(14) 0.24374(8) 0.0197(3) Uani 1 1 d . .
C8 C 0.43463(16) 0.81093(13) -0.00169(8) 0.0192(3) Uani 1 1 d . .
C9 C 0.37148(17) 0.81383(14) -0.06139(9) 0.0225(3) Uani 1 1 d . .
H9A H 0.3602 0.8808 -0.1021 0.027 Uiso 1 1 calc R U
C10 C 0.32488(18) 0.71949(16) -0.06176(10) 0.0259(3) Uani 1 1 d . .
H10A H 0.2833 0.7219 -0.1031 0.031 Uiso 1 1 calc R U
C11 C 0.33866(19) 0.62195(15) -0.00217(10) 0.0274(3) Uani 1 1 d . .
H11A H 0.3085 0.5568 -0.0029 0.033 Uiso 1 1 calc R U
C12 C 0.39694(19) 0.62038(15) 0.05861(10) 0.0262(3) Uani 1 1 d . .
H12A H 0.4036 0.5547 0.1002 0.031 Uiso 1 1 calc R U
C13 C 0.44597(17) 0.71333(13) 0.05988(9) 0.0212(3) Uani 1 1 d . .
C14 C 0.51047(18) 0.70531(13) 0.12768(9) 0.0226(3) Uani 1 1 d . .
H14A H 0.4885 0.6377 0.1679 0.027 Uiso 1 1 calc R U
C15 C 0.67342(18) 0.68022(14) 0.11009(9) 0.0242(3) Uani 1 1 d . .
C16 C 0.7522(2) 0.56305(16) 0.10856(10) 0.0319(4) Uani 1 1 d . .
H16A H 0.7028 0.5055 0.1184 0.038 Uiso 1 1 calc R U
C17 C 0.9001(2) 0.52776(19) 0.09313(11) 0.0397(5) Uani 1 1 d . .
H17A H 0.9511 0.4479 0.0907 0.048 Uiso 1 1 calc R U
C18 C 0.9724(2) 0.6110(2) 0.08125(10) 0.0396(5) Uani 1 1 d . .
H18A H 1.0739 0.5878 0.0718 0.048 Uiso 1 1 calc R U
C19 C 0.89705(19) 0.72822(18) 0.08309(9) 0.0313(4) Uani 1 1 d . .
H19A H 0.9482 0.7839 0.0758 0.038 Uiso 1 1 calc R U
C20 C 0.74657(18) 0.76642(15) 0.09557(8) 0.0242(3) Uani 1 1 d . .
C21 C 0.1762(2) 1.15992(16) 0.10705(11) 0.0334(4) Uani 1 1 d . .
H21A H 0.1771 1.2209 0.0596 0.040 Uiso 1 1 calc R U
H21B H 0.2176 1.1792 0.1435 0.040 Uiso 1 1 calc R U
C22 C 0.0289(3) 1.1516(4) 0.1397(3) 0.0965(14) Uani 1 1 d . .
H22A H 0.0140 1.1385 0.1957 0.116 Uiso 1 1 calc R U
H22B H -0.0418 1.2262 0.1208 0.116 Uiso 1 1 calc R U
C23 C 0.0103(3) 1.0550(3) 0.1178(2) 0.0677(9) Uani 1 1 d . .
H23A H -0.0588 1.0846 0.0822 0.081 Uiso 1 1 calc R U
H23B H -0.0259 1.0013 0.1629 0.081 Uiso 1 1 calc R U
C24 C 0.15486(19) 0.99101(18) 0.08007(12) 0.0333(4) Uani 1 1 d . .
H24A H 0.1790 0.9054 0.1029 0.040 Uiso 1 1 calc R U
H24B H 0.1566 1.0017 0.0251 0.040 Uiso 1 1 calc R U
Fe2 Fe 0.99211(2) 0.61511(2) 0.43396(2) 0.01662(5) Uani 1 1 d . .
N2 N 0.96959(14) 0.62653(11) 0.32427(7) 0.0186(2) Uani 1 1 d . .
O5 O 0.94602(12) 0.78287(9) 0.41451(6) 0.0203(2) Uani 1 1 d . .
O6 O 1.19195(12) 0.58474(10) 0.39541(6) 0.0232(2) Uani 1 1 d . .
O7 O 1.00577(12) 0.55937(9) 0.54494(6) 0.0185(2) Uani 1 1 d . .
O8 O 0.75568(12) 0.65251(10) 0.46687(7) 0.0237(2) Uani 1 1 d . .
C25 C 0.90405(17) 0.72125(13) 0.28162(8) 0.0205(3) Uani 1 1 d . .
H25A H 0.9014 0.7170 0.2317 0.025 Uiso 1 1 calc R U
C26 C 0.83399(16) 0.83379(13) 0.30407(8) 0.0197(3) Uani 1 1 d . .
C27 C 0.85878(16) 0.86029(13) 0.36870(8) 0.0185(3) Uani 1 1 d . .
C28 C 0.78866(18) 0.97361(14) 0.38411(9) 0.0241(3) Uani 1 1 d . .
H28A H 0.8046 0.9931 0.4268 0.029 Uiso 1 1 calc R U
C29 C 0.69668(18) 1.05734(14) 0.33812(10) 0.0254(3) Uani 1 1 d . .
H29A H 0.6494 1.1330 0.3500 0.030 Uiso 1 1 calc R U
C30 C 0.67266(18) 1.03179(14) 0.27453(9) 0.0247(3) Uani 1 1 d . .
H30A H 0.6095 1.0897 0.2432 0.030 Uiso 1 1 calc R U
C31 C 0.74166(18) 0.92151(14) 0.25759(9) 0.0238(3) Uani 1 1 d . .
H31A H 0.7266 0.9045 0.2138 0.029 Uiso 1 1 calc R U
C32 C 1.26815(17) 0.52201(14) 0.34291(9) 0.0230(3) Uani 1 1 d . .
C33 C 1.41850(18) 0.48943(16) 0.33525(10) 0.0298(4) Uani 1 1 d . .
H33A H 1.4604 0.5162 0.3652 0.036 Uiso 1 1 calc R U
C34 C 1.5062(2) 0.41913(17) 0.28484(12) 0.0375(5) Uani 1 1 d . .
H34A H 1.6071 0.3972 0.2811 0.045 Uiso 1 1 calc R U
C35 C 1.4469(2) 0.38082(17) 0.23987(12) 0.0384(5) Uani 1 1 d . .
H35A H 1.5063 0.3311 0.2062 0.046 Uiso 1 1 calc R U
C36 C 1.2998(2) 0.41618(15) 0.24476(10) 0.0310(4) Uani 1 1 d . .
H36A H 1.2598 0.3916 0.2128 0.037 Uiso 1 1 calc R U
C37 C 1.20798(18) 0.48667(13) 0.29490(9) 0.0231(3) Uani 1 1 d . .
C38 C 1.04829(18) 0.52060(13) 0.29269(8) 0.0214(3) Uani 1 1 d . .
C39 C 1.01881(17) 0.57912(13) 0.66742(8) 0.0198(3) Uani 1 1 d . .
C40 C 1.05783(18) 0.63728(14) 0.71023(9) 0.0243(3) Uani 1 1 d . .
H40A H 1.0410 0.6144 0.7640 0.029 Uiso 1 1 calc R U
C41 C 1.12061(19) 0.72765(15) 0.67617(10) 0.0256(3) Uani 1 1 d . .
H41A H 1.1440 0.7678 0.7062 0.031 Uiso 1 1 calc R U
C42 C 1.14877(18) 0.75862(15) 0.59757(10) 0.0239(3) Uani 1 1 d . .
H42A H 1.1938 0.8192 0.5737 0.029 Uiso 1 1 calc R U
C43 C 1.11176(16) 0.70192(13) 0.55361(9) 0.0204(3) Uani 1 1 d . .
H43A H 1.1322 0.7234 0.4999 0.024 Uiso 1 1 calc R U
C44 C 1.04454(16) 0.61341(13) 0.58799(8) 0.0181(3) Uani 1 1 d . .
C45 C 0.66856(19) 0.73852(15) 0.51243(10) 0.0281(3) Uani 1 1 d . .
H45A H 0.7144 0.8009 0.5067 0.034 Uiso 1 1 calc R U
H45B H 0.6517 0.7002 0.5667 0.034 Uiso 1 1 calc R U
C46 C 0.5298(2) 0.7893(2) 0.48064(19) 0.0591(7) Uani 1 1 d . .
H46A H 0.4479 0.8142 0.5206 0.071 Uiso 1 1 calc R U
H46B H 0.5342 0.8585 0.4386 0.071 Uiso 1 1 calc R U
C47 C 0.5156(3) 0.6930(2) 0.4532(2) 0.0634(8) Uani 1 1 d . .
H47A H 0.4840 0.7233 0.4032 0.076 Uiso 1 1 calc R U
H47B H 0.4446 0.6565 0.4893 0.076 Uiso 1 1 calc R U
C48 C 0.66132(18) 0.60364(17) 0.44662(11) 0.0298(4) Uani 1 1 d . .
H48A H 0.6580 0.5272 0.4814 0.036 Uiso 1 1 calc R U
H48B H 0.6947 0.5905 0.3941 0.036 Uiso 1 1 calc R U
H38 H 1.034(2) 0.5374(16) 0.2389(11) 0.019(5) Uiso 1 1 d . .

loop_
_atom_site_aniso_label
_atom_site_aniso_U_11
_atom_site_aniso_U_22
_atom_site_aniso_U_33
_atom_site_aniso_U_23
_atom_site_aniso_U_13
_atom_site_aniso_U_12
Fe1 0.02176(10) 0.01777(10) 0.01426(9) -0.00070(7) -0.00241(8) -0.00829(8)
N1 0.0239(6) 0.0180(6) 0.0171(5) -0.0025(4) -0.0036(5) -0.0065(5)
O1 0.0270(5) 0.0222(5) 0.0162(5) -0.0025(4) -0.0009(4) -0.0118(4)
O2 0.0253(5) 0.0200(5) 0.0167(5) -0.0015(4) -0.0032(4) -0.0112(4)
O3 0.0225(5) 0.0262(6) 0.0218(5) -0.0027(4) -0.0044(4) -0.0076(4)
O4 0.0238(5) 0.0255(6) 0.0279(6) -0.0084(5) -0.0029(5) -0.0059(4)
C1 0.0254(7) 0.0193(7) 0.0183(6) 0.0003(5) -0.0026(5) -0.0091(6)
C2 0.0218(7) 0.0215(7) 0.0174(6) -0.0011(5) -0.0021(5) -0.0068(6)
C3 0.0262(8) 0.0269(8) 0.0207(7) -0.0010(6) 0.0009(6) -0.0093(6)
C4 0.0269(8) 0.0340(9) 0.0224(7) -0.0061(7) 0.0041(6) -0.0078(7)
C5 0.0285(8) 0.0303(8) 0.0257(8) -0.0111(7) 0.0002(6) -0.0045(7)
C6 0.0268(8) 0.0218(7) 0.0231(7) -0.0048(6) -0.0028(6) -0.0071(6)
C7 0.0201(6) 0.0220(7) 0.0160(6) -0.0014(5) -0.0040(5) -0.0060(5)
C8 0.0211(6) 0.0178(6) 0.0181(6) -0.0038(5) -0.0001(5) -0.0072(5)
C9 0.0246(7) 0.0252(7) 0.0191(6) -0.0045(6) -0.0027(6) -0.0098(6)
C10 0.0238(7) 0.0322(8) 0.0265(8) -0.0120(6) -0.0014(6) -0.0113(6)
C11 0.0304(8) 0.0262(8) 0.0300(8) -0.0114(6) 0.0030(7) -0.0151(7)
C12 0.0335(8) 0.0202(7) 0.0256(7) -0.0054(6) 0.0000(6) -0.0115(6)
C13 0.0248(7) 0.0190(7) 0.0195(6) -0.0035(5) -0.0016(6) -0.0078(6)
C14 0.0308(8) 0.0168(6) 0.0178(6) -0.0008(5) -0.0032(6) -0.0066(6)
C15 0.0277(8) 0.0239(7) 0.0169(6) -0.0036(5) -0.0051(6) -0.0018(6)
C16 0.0392(10) 0.0270(8) 0.0219(7) -0.0051(6) -0.0080(7) 0.0022(7)
C17 0.0429(11) 0.0365(10) 0.0242(8) -0.0074(7) -0.0068(8) 0.0100(8)
C18 0.0286(9) 0.0530(12) 0.0219(8) -0.0071(8) -0.0045(7) 0.0076(8)
C19 0.0257(8) 0.0441(10) 0.0183(7) -0.0041(7) -0.0045(6) -0.0040(7)
C20 0.0251(7) 0.0297(8) 0.0142(6) -0.0019(6) -0.0053(5) -0.0042(6)
C21 0.0390(10) 0.0277(8) 0.0287(8) -0.0071(7) -0.0131(8) 0.0029(7)
C22 0.0321(13) 0.124(3) 0.156(4) -0.113(3) 0.0118(17) -0.0048(16)
C23 0.0258(10) 0.0533(15) 0.109(2) -0.0203(16) 0.0158(13) -0.0090(10)
C24 0.0234(8) 0.0350(9) 0.0422(10) -0.0084(8) -0.0055(7) -0.0091(7)
Fe2 0.02063(10) 0.01504(9) 0.01449(9) -0.00133(7) -0.00462(7) -0.00573(7)
N2 0.0228(6) 0.0161(5) 0.0161(5) -0.0025(4) -0.0033(5) -0.0053(5)
O5 0.0260(5) 0.0161(5) 0.0204(5) -0.0007(4) -0.0098(4) -0.0065(4)
O6 0.0212(5) 0.0242(5) 0.0236(5) -0.0041(4) -0.0029(4) -0.0069(4)
O7 0.0242(5) 0.0169(5) 0.0161(4) -0.0025(4) -0.0058(4) -0.0072(4)
O8 0.0216(5) 0.0211(5) 0.0288(6) -0.0077(4) -0.0043(4) -0.0048(4)
C25 0.0265(7) 0.0196(7) 0.0155(6) -0.0029(5) -0.0051(5) -0.0062(6)
C26 0.0221(7) 0.0183(6) 0.0178(6) -0.0018(5) -0.0049(5) -0.0053(5)
C27 0.0222(7) 0.0154(6) 0.0187(6) 0.0001(5) -0.0051(5) -0.0082(5)
C28 0.0317(8) 0.0173(7) 0.0252(7) -0.0031(6) -0.0108(6) -0.0064(6)
C29 0.0288(8) 0.0170(7) 0.0302(8) -0.0037(6) -0.0084(6) -0.0050(6)
C30 0.0259(7) 0.0201(7) 0.0261(7) -0.0001(6) -0.0097(6) -0.0038(6)
C31 0.0270(8) 0.0228(7) 0.0209(7) -0.0016(6) -0.0083(6) -0.0057(6)
C32 0.0235(7) 0.0178(7) 0.0218(7) 0.0021(5) 0.0004(6) -0.0063(5)
C33 0.0237(8) 0.0259(8) 0.0315(9) 0.0047(7) -0.0022(7) -0.0069(6)
C34 0.0254(8) 0.0276(9) 0.0415(10) 0.0054(8) 0.0054(8) -0.0024(7)
C35 0.0379(10) 0.0258(9) 0.0339(9) -0.0027(7) 0.0115(8) -0.0018(7)
C36 0.0386(10) 0.0206(7) 0.0255(8) -0.0038(6) 0.0055(7) -0.0066(7)
C37 0.0273(8) 0.0169(6) 0.0191(6) -0.0001(5) 0.0017(6) -0.0056(6)
C38 0.0303(8) 0.0184(6) 0.0141(6) -0.0040(5) -0.0024(5) -0.0056(6)
C39 0.0248(7) 0.0175(6) 0.0168(6) -0.0040(5) -0.0042(5) -0.0050(5)
C40 0.0317(8) 0.0239(7) 0.0188(7) -0.0071(6) -0.0067(6) -0.0059(6)
C41 0.0305(8) 0.0256(8) 0.0256(7) -0.0108(6) -0.0074(6) -0.0080(6)
C42 0.0238(7) 0.0236(7) 0.0276(8) -0.0085(6) -0.0038(6) -0.0088(6)
C43 0.0225(7) 0.0202(7) 0.0190(6) -0.0041(5) -0.0040(5) -0.0066(5)
C44 0.0198(6) 0.0165(6) 0.0176(6) -0.0047(5) -0.0044(5) -0.0029(5)
C45 0.0311(8) 0.0255(8) 0.0249(8) -0.0071(6) 0.0024(6) -0.0083(7)
C46 0.0308(11) 0.0505(14) 0.098(2) -0.0377(15) -0.0147(12) 0.0053(10)
C47 0.0315(11) 0.0581(16) 0.110(2) -0.0435(16) -0.0299(13) 0.0079(10)
C48 0.0232(8) 0.0313(9) 0.0385(9) -0.0116(7) -0.0053(7) -0.0090(7)

loop_
_atom_type_symbol
_atom_type_description
_atom_type_scat_dispersion_real
_atom_type_scat_dispersion_imag
_atom_type_scat_source
C C 0.0033 0.0016 'International Tables Vol C Tables 4.2.6.8 and 6.1.1.4'
H H 0.0000 0.0000 'International Tables Vol C Tables 4.2.6.8 and 6.1.1.4'
N N 0.0061 0.0033 'International Tables Vol C Tables 4.2.6.8 and 6.1.1.4'
O O 0.0106 0.0060 'International Tables Vol C Tables 4.2.6.8 and 6.1.1.4'
Fe Fe 0.3463 0.8444 'International Tables Vol C Tables 4.2.6.8 and 6.1.1.4'

loop_
_geom_angle_atom_site_label_1
_geom_angle_atom_site_label_2
_geom_angle_atom_site_label_3
_geom_angle
_geom_angle_site_symmetry_1
_geom_angle_site_symmetry_3
O3 Fe1 O1 98.37(5) . .
O3 Fe1 O2 96.88(5) . 2_675
O1 Fe1 O2 105.77(5) . 2_675
O3 Fe1 N1 86.07(5) . .
O1 Fe1 N1 88.71(5) . .
O2 Fe1 N1 164.55(5) 2_675 .
O3 Fe1 O2 93.18(5) . .
O1 Fe1 O2 167.56(5) . .
O2 Fe1 O2 77.23(5) 2_675 .
N1 Fe1 O2 87.49(5) . .
O3 Fe1 O4 173.56(5) . .
O1 Fe1 O4 83.13(5) . .
O2 Fe1 O4 88.69(5) 2_675 .
N1 Fe1 O4 87.71(5) . .
O2 Fe1 O4 84.89(4) . .
C1 N1 C14 119.02(13) . .
C1 N1 Fe1 125.01(11) . .
C14 N1 Fe1 115.60(9) . .
C7 O1 Fe1 128.56(10) . .
C8 O2 Fe1 127.30(9) . 2_675
C8 O2 Fe1 128.01(9) . .
Fe1 O2 Fe1 102.78(5) 2_675 .
C20 O3 Fe1 128.14(11) . .
C24 O4 C21 108.44(14) . .
C24 O4 Fe1 128.19(10) . .
C21 O4 Fe1 123.37(11) . .
N1 C1 C2 125.04(14) . .
N1 C1 H1A 117.5 . .
C2 C1 H1A 117.5 . .
C3 C2 C7 119.60(15) . .
C3 C2 C1 117.44(14) . .
C7 C2 C1 122.82(14) . .
C4 C3 C2 121.13(16) . .
C4 C3 H3A 119.4 . .
C2 C3 H3A 119.4 . .
C3 C4 C5 119.24(16) . .
C3 C4 H4A 120.4 . .
C5 C4 H4A 120.4 . .
C6 C5 C4 120.89(16) . .
C6 C5 H5A 119.6 . .
C4 C5 H5A 119.6 . .
C5 C6 C7 121.15(15) . .
C5 C6 H6A 119.4 . .
C7 C6 H6A 119.4 . .
O1 C7 C6 119.33(14) . .
O1 C7 C2 122.68(14) . .
C6 C7 C2 117.97(14) . .
O2 C8 C9 120.54(13) . .
O2 C8 C13 120.04(13) . .
C9 C8 C13 119.41(14) . .
C10 C9 C8 120.51(15) . .
C10 C9 H9A 119.7 . .
C8 C9 H9A 119.7 . .
C11 C10 C9 120.36(15) . .
C11 C10 H10A 119.8 . .
C9 C10 H10A 119.8 . .
C10 C11 C12 119.35(15) . .
C10 C11 H11A 120.3 . .
C12 C11 H11A 120.3 . .
C11 C12 C13 121.33(16) . .
C11 C12 H12A 119.3 . .
C13 C12 H12A 119.3 . .
C12 C13 C8 118.97(15) . .
C12 C13 C14 118.68(14) . .
C8 C13 C14 122.35(14) . .
N1 C14 C13 110.67(13) . .
N1 C14 C15 110.62(13) . .
C13 C14 C15 113.29(13) . .
N1 C14 H14A 107.3 . .
C13 C14 H14A 107.3 . .
C15 C14 H14A 107.3 . .
C16 C15 C20 119.14(16) . .
C16 C15 C14 116.03(16) . .
C20 C15 C14 124.82(14) . .
C17 C16 C15 122.3(2) . .
C17 C16 H16A 118.9 . .
C15 C16 H16A 118.9 . .
C16 C17 C18 118.84(18) . .
C16 C17 H17A 120.6 . .
C18 C17 H17A 120.6 . .
C17 C18 C19 120.29(18) . .
C17 C18 H18A 119.9 . .
C19 C18 H18A 119.9 . .
C18 C19 C20 121.51(19) . .
C18 C19 H19A 119.2 . .
C20 C19 H19A 119.2 . .
O3 C20 C19 117.74(16) . .
O3 C20 C15 124.41(15) . .
C19 C20 C15 117.85(16) . .
O4 C21 C22 103.74(19) . .
O4 C21 H21A 111.0 . .
C22 C21 H21A 111.0 . .
O4 C21 H21B 111.0 . .
C22 C21 H21B 111.0 . .
H21A C21 H21B 109.0 . .
C23 C22 C21 108.7(2) . .
C23 C22 H22A 109.9 . .
C21 C22 H22A 109.9 . .
C23 C22 H22B 109.9 . .
C21 C22 H22B 109.9 . .
H22A C22 H22B 108.3 . .
C22 C23 C24 106.6(2) . .
C22 C23 H23A 110.4 . .
C24 C23 H23A 110.4 . .
C22 C23 H23B 110.4 . .
C24 C23 H23B 110.4 . .
H23A C23 H23B 108.6 . .
O4 C24 C23 105.67(18) . .
O4 C24 H24A 110.6 . .
C23 C24 H24A 110.6 . .
O4 C24 H24B 110.6 . .
C23 C24 H24B 110.6 . .
H24A C24 H24B 108.7 . .
O5 Fe2 O6 97.24(5) . .
O5 Fe2 O7 105.77(4) . .
O6 Fe2 O7 97.61(5) . .
O5 Fe2 O7 167.21(5) . 2_766
O6 Fe2 O7 94.67(5) . 2_766
O7 Fe2 O7 77.15(4) . 2_766
O5 Fe2 N2 89.29(5) . .
O6 Fe2 N2 85.79(5) . .
O7 Fe2 N2 163.91(5) . .
O7 Fe2 N2 86.92(4) 2_766 .
O5 Fe2 O8 82.50(5) . .
O6 Fe2 O8 174.13(5) . .
O7 Fe2 O8 88.09(4) . .
O7 Fe2 O8 85.18(4) 2_766 .
N2 Fe2 O8 88.34(5) . .
C25 N2 C38 119.71(13) . .
C25 N2 Fe2 124.50(10) . .
C38 N2 Fe2 115.45(9) . .
C27 O5 Fe2 127.00(9) . .
C32 O6 Fe2 127.52(10) . .
C44 O7 Fe2 126.79(9) . .
C44 O7 Fe2 128.02(9) . 2_766
Fe2 O7 Fe2 102.85(4) . 2_766
C48 O8 C45 107.76(13) . .
C48 O8 Fe2 128.94(10) . .
C45 O8 Fe2 123.26(10) . .
N2 C25 C26 124.84(14) . .
N2 C25 H25A 117.6 . .
C26 C25 H25A 117.6 . .
C31 C26 C27 119.31(14) . .
C31 C26 C25 117.75(14) . .
C27 C26 C25 122.90(13) . .
O5 C27 C28 118.87(13) . .
O5 C27 C26 122.80(13) . .
C28 C27 C26 118.33(13) . .
C29 C28 C27 121.06(15) . .
C29 C28 H28A 119.5 . .
C27 C28 H28A 119.5 . .
C28 C29 C30 120.74(15) . .
C28 C29 H29A 119.6 . .
C30 C29 H29A 119.6 . .
C31 C30 C29 119.34(14) . .
C31 C30 H30A 120.3 . .
C29 C30 H30A 120.3 . .
C30 C31 C26 121.20(15) . .
C30 C31 H31A 119.4 . .
C26 C31 H31A 119.4 . .
O6 C32 C33 117.30(16) . .
O6 C32 C37 124.24(14) . .
C33 C32 C37 118.46(16) . .
C34 C33 C32 121.31(19) . .
C34 C33 H33A 119.3 . .
C32 C33 H33A 119.3 . .
C35 C34 C33 120.11(18) . .
C35 C34 H34A 119.9 . .
C33 C34 H34A 119.9 . .
C36 C35 C34 119.03(18) . .
C36 C35 H35A 120.5 . .
C34 C35 H35A 120.5 . .
C35 C36 C37 122.51(19) . .
C35 C36 H36A 118.7 . .
C37 C36 H36A 118.7 . .
C36 C37 C32 118.48(16) . .
C36 C37 C38 116.51(16) . .
C32 C37 C38 125.02(14) . .
N2 C38 C39 109.92(12) . 2_766
N2 C38 C37 111.15(13) . .
C39 C38 C37 113.43(13) 2_766 .
N2 C38 H38 108.6(11) . .
C39 C38 H38 104.1(11) 2_766 .
C37 C38 H38 109.3(11) . .
C40 C39 C44 118.72(14) . .
C40 C39 C38 119.71(13) . 2_766
C44 C39 C38 121.56(13) . 2_766
C41 C40 C39 121.58(15) . .
C41 C40 H40A 119.2 . .
C39 C40 H40A 119.2 . .
C40 C41 C42 119.10(14) . .
C40 C41 H41A 120.5 . .
C42 C41 H41A 120.5 . .
C43 C42 C41 120.53(15) . .
C43 C42 H42A 119.7 . .
C41 C42 H42A 119.7 . .
C42 C43 C44 120.33(14) . .
C42 C43 H43A 119.8 . .
C44 C43 H43A 119.8 . .
O7 C44 C43 120.35(13) . .
O7 C44 C39 119.95(13) . .
C43 C44 C39 119.70(13) . .
O8 C45 C46 103.61(15) . .
O8 C45 H45A 111.0 . .
C46 C45 H45A 111.0 . .
O8 C45 H45B 111.0 . .
C46 C45 H45B 111.0 . .
H45A C45 H45B 109.0 . .
C47 C46 C45 105.25(18) . .
C47 C46 H46A 110.7 . .
C45 C46 H46A 110.7 . .
C47 C46 H46B 110.7 . .
C45 C46 H46B 110.7 . .
H46A C46 H46B 108.8 . .
C46 C47 C48 106.54(18) . .
C46 C47 H47A 110.4 . .
C48 C47 H47A 110.4 . .
C46 C47 H47B 110.4 . .
C48 C47 H47B 110.4 . .
H47A C47 H47B 108.6 . .
O8 C48 C47 106.34(16) . .
O8 C48 H48A 110.5 . .
C47 C48 H48A 110.5 . .
O8 C48 H48B 110.5 . .
C47 C48 H48B 110.5 . .
H48A C48 H48B 108.7 . .

loop_
_geom_bond_atom_site_label_1
_geom_bond_atom_site_label_2
_geom_bond_distance
_geom_bond_site_symmetry_2
Fe1 O3 1.9091(12) .
Fe1 O1 1.9111(11) .
Fe1 O2 2.0203(10) 2_675
Fe1 N1 2.0702(13) .
Fe1 O2 2.0770(11) .
Fe1 O4 2.2007(12) .
N1 C1 1.289(2) .
N1 C14 1.471(2) .
O1 C7 1.3275(18) .
O2 C8 1.3611(18) .
O2 Fe1 2.0202(10) 2_675
O3 C20 1.334(2) .
O4 C24 1.441(2) .
O4 C21 1.453(2) .
C1 C2 1.447(2) .
C1 H1A 0.9500 .
C2 C3 1.413(2) .
C2 C7 1.422(2) .
C3 C4 1.377(2) .
C3 H3A 0.9500 .
C4 C5 1.398(3) .
C4 H4A 0.9500 .
C5 C6 1.382(2) .
C5 H5A 0.9500 .
C6 C7 1.407(2) .
C6 H6A 0.9500 .
C8 C9 1.395(2) .
C8 C13 1.409(2) .
C9 C10 1.390(2) .
C9 H9A 0.9500 .
C10 C11 1.386(3) .
C10 H10A 0.9500 .
C11 C12 1.388(2) .
C11 H11A 0.9500 .
C12 C13 1.394(2) .
C12 H12A 0.9500 .
C13 C14 1.520(2) .
C14 C15 1.534(2) .
C14 H14A 1.0000 .
C15 C16 1.395(2) .
C15 C20 1.416(2) .
C16 C17 1.384(3) .
C16 H16A 0.9500 .
C17 C18 1.386(3) .
C17 H17A 0.9500 .
C18 C19 1.389(3) .
C18 H18A 0.9500 .
C19 C20 1.409(2) .
C19 H19A 0.9500 .
C21 C22 1.486(4) .
C21 H21A 0.9900 .
C21 H21B 0.9900 .
C22 C23 1.434(4) .
C22 H22A 0.9900 .
C22 H22B 0.9900 .
C23 C24 1.505(3) .
C23 H23A 0.9900 .
C23 H23B 0.9900 .
C24 H24A 0.9900 .
C24 H24B 0.9900 .
Fe2 O5 1.9032(11) .
Fe2 O6 1.9092(11) .
Fe2 O7 2.0122(10) .
Fe2 O7 2.0633(11) 2_766
Fe2 N2 2.0678(12) .
Fe2 O8 2.2293(12) .
N2 C25 1.2870(19) .
N2 C38 1.4698(19) .
O5 C27 1.3292(17) .
O6 C32 1.334(2) .
O7 C44 1.3593(17) .
O7 Fe2 2.0633(11) 2_766
O8 C48 1.444(2) .
O8 C45 1.450(2) .
C25 C26 1.448(2) .
C25 H25A 0.9500 .
C26 C31 1.410(2) .
C26 C27 1.423(2) .
C27 C28 1.405(2) .
C28 C29 1.385(2) .
C28 H28A 0.9500 .
C29 C30 1.395(2) .
C29 H29A 0.9500 .
C30 C31 1.382(2) .
C30 H30A 0.9500 .
C31 H31A 0.9500 .
C32 C33 1.413(2) .
C32 C37 1.415(2) .
C33 C34 1.388(3) .
C33 H33A 0.9500 .
C34 C35 1.387(3) .
C34 H34A 0.9500 .
C35 C36 1.386(3) .
C35 H35A 0.9500 .
C36 C37 1.398(2) .
C36 H36A 0.9500 .
C37 C38 1.529(2) .
C38 C39 1.524(2) 2_766
C38 H38 1.000(19) .
C39 C40 1.395(2) .
C39 C44 1.404(2) .
C39 C38 1.523(2) 2_766
C40 C41 1.387(2) .
C40 H40A 0.9500 .
C41 C42 1.388(2) .
C41 H41A 0.9500 .
C42 C43 1.387(2) .
C42 H42A 0.9500 .
C43 C44 1.397(2) .
C43 H43A 0.9500 .
C45 C46 1.521(3) .
C45 H45A 0.9900 .
C45 H45B 0.9900 .
C46 C47 1.468(3) .
C46 H46A 0.9900 .
C46 H46B 0.9900 .
C47 C48 1.510(3) .
C47 H47A 0.9900 .
C47 H47B 0.9900 .
C48 H48A 0.9900 .
C48 H48B 0.9900 .

loop_
_geom_torsion_atom_site_label_1
_geom_torsion_atom_site_label_2
_geom_torsion_atom_site_label_3
_geom_torsion_atom_site_label_4
_geom_torsion
_geom_torsion_site_symmetry_1
_geom_torsion_site_symmetry_4
C14 N1 C1 C2 172.87(14) . .
Fe1 N1 C1 C2 0.2(2) . .
N1 C1 C2 C3 169.10(16) . .
N1 C1 C2 C7 -15.2(2) . .
C7 C2 C3 C4 1.0(2) . .
C1 C2 C3 C4 176.86(16) . .
C2 C3 C4 C5 -1.6(3) . .
C3 C4 C5 C6 0.8(3) . .
C4 C5 C6 C7 0.5(3) . .
Fe1 O1 C7 C6 -157.25(12) . .
Fe1 O1 C7 C2 24.0(2) . .
C5 C6 C7 O1 -179.95(15) . .
C5 C6 C7 C2 -1.1(2) . .
C3 C2 C7 O1 179.15(14) . .
C1 C2 C7 O1 3.5(2) . .
C3 C2 C7 C6 0.4(2) . .
C1 C2 C7 C6 -175.28(15) . .
Fe1 O2 C8 C9 -14.4(2) 2_675 .
Fe1 O2 C8 C9 147.05(12) . .
Fe1 O2 C8 C13 166.92(11) 2_675 .
Fe1 O2 C8 C13 -31.6(2) . .
O2 C8 C9 C10 178.91(14) . .
C13 C8 C9 C10 -2.4(2) . .
C8 C9 C10 C11 1.0(2) . .
C9 C10 C11 C12 1.2(3) . .
C10 C11 C12 C13 -2.0(3) . .
C11 C12 C13 C8 0.6(2) . .
C11 C12 C13 C14 -179.18(16) . .
O2 C8 C13 C12 -179.66(14) . .
C9 C8 C13 C12 1.7(2) . .
O2 C8 C13 C14 0.1(2) . .
C9 C8 C13 C14 -178.63(15) . .
C1 N1 C14 C13 118.43(15) . .
Fe1 N1 C14 C13 -68.19(14) . .
C1 N1 C14 C15 -115.17(15) . .
Fe1 N1 C14 C15 58.21(14) . .
C12 C13 C14 N1 -128.58(15) . .
C8 C13 C14 N1 51.7(2) . .
C12 C13 C14 C15 106.52(17) . .
C8 C13 C14 C15 -73.20(19) . .
N1 C14 C15 C16 156.18(14) . .
C13 C14 C15 C16 -78.90(17) . .
N1 C14 C15 C20 -23.9(2) . .
C13 C14 C15 C20 100.98(17) . .
C20 C15 C16 C17 -0.2(2) . .
C14 C15 C16 C17 179.73(15) . .
C15 C16 C17 C18 2.2(3) . .
C16 C17 C18 C19 -1.5(3) . .
C17 C18 C19 C20 -1.2(3) . .
Fe1 O3 C20 C19 168.51(11) . .
Fe1 O3 C20 C15 -11.7(2) . .
C18 C19 C20 O3 -177.07(15) . .
C18 C19 C20 C15 3.1(2) . .
C16 C15 C20 O3 177.76(15) . .
C14 C15 C20 O3 -2.1(2) . .
C16 C15 C20 C19 -2.4(2) . .
C14 C15 C20 C19 177.69(14) . .
C24 O4 C21 C22 27.0(2) . .
Fe1 O4 C21 C22 -153.1(2) . .
O4 C21 C22 C23 -21.3(4) . .
C21 C22 C23 C24 8.0(4) . .
C21 O4 C24 C23 -22.5(2) . .
Fe1 O4 C24 C23 157.53(16) . .
C22 C23 C24 O4 8.6(4) . .
C38 N2 C25 C26 -174.19(15) . .
Fe2 N2 C25 C26 -1.1(2) . .
N2 C25 C26 C31 -166.68(16) . .
N2 C25 C26 C27 15.8(2) . .
Fe2 O5 C27 C28 152.61(12) . .
Fe2 O5 C27 C26 -27.9(2) . .
C31 C26 C27 O5 -178.94(14) . .
C25 C26 C27 O5 -1.4(2) . .
C31 C26 C27 C28 0.5(2) . .
C25 C26 C27 C28 178.01(15) . .
O5 C27 C28 C29 -179.96(15) . .
C26 C27 C28 C29 0.6(2) . .
C27 C28 C29 C30 -0.9(3) . .
C28 C29 C30 C31 0.0(3) . .
C29 C30 C31 C26 1.1(3) . .
C27 C26 C31 C30 -1.3(2) . .
C25 C26 C31 C30 -178.96(15) . .
Fe2 O6 C32 C33 -166.33(11) . .
Fe2 O6 C32 C37 13.7(2) . .
O6 C32 C33 C34 176.70(15) . .
C37 C32 C33 C34 -3.4(2) . .
C32 C33 C34 C35 1.0(3) . .
C33 C34 C35 C36 1.6(3) . .
C34 C35 C36 C37 -1.8(3) . .
C35 C36 C37 C32 -0.7(2) . .
C35 C36 C37 C38 178.79(15) . .
O6 C32 C37 C36 -176.92(14) . .
C33 C32 C37 C36 3.2(2) . .
O6 C32 C37 C38 3.7(2) . .
C33 C32 C37 C38 -176.25(14) . .
C25 N2 C38 C39 -116.55(15) . 2_766
Fe2 N2 C38 C39 69.72(14) . 2_766
C25 N2 C38 C37 117.02(15) . .
Fe2 N2 C38 C37 -56.70(14) . .
C36 C37 C38 N2 -158.58(13) . .
C32 C37 C38 N2 20.8(2) . .
C36 C37 C38 C39 76.96(17) . 2_766
C32 C37 C38 C39 -103.62(17) . 2_766
C44 C39 C40 C41 0.2(2) . .
C38 C39 C40 C41 179.30(15) 2_766 .
C39 C40 C41 C42 -1.8(3) . .
C40 C41 C42 C43 1.5(3) . .
C41 C42 C43 C44 0.5(2) . .
Fe2 O7 C44 C43 -15.12(19) . .
Fe2 O7 C44 C43 144.45(12) 2_766 .
Fe2 O7 C44 C39 165.77(11) . .
Fe2 O7 C44 C39 -34.65(19) 2_766 .
C42 C43 C44 O7 178.74(14) . .
C42 C43 C44 C39 -2.2(2) . .
C40 C39 C44 O7 -179.08(14) . .
C38 C39 C44 O7 1.8(2) 2_766 .
C40 C39 C44 C43 1.8(2) . .
C38 C39 C44 C43 -177.31(14) 2_766 .
C48 O8 C45 C46 -32.4(2) . .
Fe2 O8 C45 C46 145.54(15) . .
O8 C45 C46 C47 30.1(3) . .
C45 C46 C47 C48 -16.9(3) . .
C45 O8 C48 C47 22.2(2) . .
Fe2 O8 C48 C47 -155.57(17) . .
C46 C47 C48 O8 -2.5(3) . .
